data_7002590
loop_
_publ_author_name
'Arbaoui, Abdessamad'
'Redshaw, Carl'
'Homden, Damien M.'
'Wright, Joseph A.'
'Elsegood, Mark R. J.'

_publ_section_title
;
 Vanadium-based imido-alkoxide pro-catalysts bearing bisphenolate
 ligands for ethylene and \e-caprolactone polymerisation
;
_journal_issue 41
_journal_name_full 'Dalton Transactions'
_journal_page_first 8911
_journal_page_last 8922
_journal_paper_doi 10.1039/b902402f
_journal_year 2009
_chemical_formula_moiety 'C80 H110 F6 N2 O6 V2, C2 H3 N'
_chemical_formula_structural '[V(=NC6H4CF3)(diphenolate)(mu-OPr)]2.MeCN'
_chemical_formula_sum 'C82 H113 F6 N3 O6 V2'
_chemical_formula_weight 1452.63
_chemical_name_common 'Compound 9'
_space_group_IT_number 2
_symmetry_cell_setting triclinic
_symmetry_Int_Tables_number 2
_symmetry_space_group_name_Hall '-P 1'
_symmetry_space_group_name_H-M 'P -1'
_atom_sites_solution_hydrogens geom
_atom_sites_solution_primary direct
_atom_sites_solution_secondary difmap
_cell_angle_alpha 100.193(10)
_cell_angle_beta 94.794(7)
_cell_angle_gamma 96.548(10)
_cell_formula_units_Z 1
_cell_length_a 10.5771(10)
_cell_length_b 10.9292(16)
_cell_length_c 17.8899(15)
_cell_measurement_reflns_used 7153
_cell_measurement_temperature 140(2)
_cell_measurement_theta_max 27.4994
_cell_measurement_theta_min 3.1840
_cell_volume 2010.7(4)
_computing_cell_refinement 'CrysAlis RED (Oxford Diffraction, 2007)'
_computing_data_collection 'CrysAlis CCD (Oxford Diffraction, 2007)'
_computing_data_reduction 'CrysAlis RED (Oxford Diffraction, 2007)'
_computing_molecular_graphics 'CAMERON (Watkin <i>et al</i>, 1993)'
_computing_publication_material
;
SHELXL-97, PLATON (Spek, 2003), WinGX (Farrugia, 1999)
and enCIFer (Allen <i>et al.</i>, 2004)
;
_computing_structure_refinement 'SHELXL-97 (Sheldrick, 2008)'
_computing_structure_solution 'SIR92 (Altomare <i>et al.</i>, 1993)'
_diffrn_ambient_temperature 140(2)
_diffrn_detector_area_resol_mean 16.0050
_diffrn_measured_fraction_theta_full 0.980
_diffrn_measured_fraction_theta_max 0.980
_diffrn_measurement_device_type 'Oxford Diffraction Xcalibur 3/CCD'
_diffrn_measurement_method 'Thin slice \f and \w scans'
_diffrn_radiation_monochromator graphite
_diffrn_radiation_probe x-ray
_diffrn_radiation_source 'Enhance (Mo) X-ray Source'
_diffrn_radiation_type 'Mo K\a'
_diffrn_radiation_wavelength 0.71073
_diffrn_reflns_av_R_equivalents 0.0650
_diffrn_reflns_av_sigmaI/netI 0.1010
_diffrn_reflns_limit_h_max 13
_diffrn_reflns_limit_h_min -13
_diffrn_reflns_limit_k_max 14
_diffrn_reflns_limit_k_min -14
_diffrn_reflns_limit_l_max 23
_diffrn_reflns_limit_l_min -23
_diffrn_reflns_number 26731
_diffrn_reflns_theta_full 27.62
_diffrn_reflns_theta_max 27.62
_diffrn_reflns_theta_min 3.19
_diffrn_standards_number 0
_exptl_absorpt_coefficient_mu 0.297
_exptl_absorpt_correction_T_max 0.9482
_exptl_absorpt_correction_T_min 0.7923
_exptl_absorpt_correction_type multi-scan
_exptl_absorpt_process_details '(ABSPACK; Oxford Diffraction, 2007)'
_exptl_crystal_colour red
_exptl_crystal_density_diffrn 1.200
_exptl_crystal_density_method 'not measured'
_exptl_crystal_description block
_exptl_crystal_F_000 774
_exptl_crystal_size_max 0.26
_exptl_crystal_size_mid 0.18
_exptl_crystal_size_min 0.18
_refine_diff_density_max 2.080
_refine_diff_density_min -0.498
_refine_diff_density_rms 0.098
_refine_ls_extinction_method none
_refine_ls_goodness_of_fit_ref 0.970
_refine_ls_hydrogen_treatment constr
_refine_ls_matrix_type full
_refine_ls_number_parameters 506
_refine_ls_number_reflns 9182
_refine_ls_number_restraints 145
_refine_ls_restrained_S_all 0.990
_refine_ls_R_factor_all 0.1127
_refine_ls_R_factor_gt 0.0671
_refine_ls_shift/su_max 0.009
_refine_ls_shift/su_mean 0.000
_refine_ls_structure_factor_coef Fsqd
_refine_ls_weighting_details 'calc w=1/[\s^2^(Fo^2^)+(0.1178P)^2^] where P=(Fo^2^+2Fc^2^)/3'
_refine_ls_weighting_scheme calc
_refine_ls_wR_factor_gt 0.1795
_refine_ls_wR_factor_ref 0.1970
_reflns_number_gt 5674
_reflns_number_total 9182
_reflns_threshold_expression >2\s(I)
_cod_data_source_file b902402f.txt
_cod_data_source_block 9
_cod_database_code 7002590

loop_
_symmetry_equiv_pos_as_xyz
'x, y, z'
'-x, -y, -z'

loop_
_atom_site_label
_atom_site_type_symbol
_atom_site_fract_x
_atom_site_fract_y
_atom_site_fract_z
_atom_site_U_iso_or_equiv
_atom_site_adp_type
_atom_site_occupancy
_atom_site_symmetry_multiplicity
_atom_site_calc_flag
_atom_site_refinement_flags
_atom_site_disorder_assembly
_atom_site_disorder_group
V1 V 0.91079(5) 0.96543(5) 0.41762(3) 0.01581(16) Uani 1 1 d . . .
N1 N 0.9121(2) 0.8887(2) 0.32786(15) 0.0184(6) Uani 1 1 d . . .
O1 O 1.0717(2) 0.9450(2) 0.46155(12) 0.0172(5) Uani 1 1 d . . .
O3 O 0.8899(2) 1.1203(2) 0.39759(12) 0.0181(5) Uani 1 1 d . . .
O2 O 0.7588(2) 0.88279(19) 0.43727(13) 0.0186(5) Uani 1 1 d . . .
C1 C 1.1741(3) 0.8886(3) 0.42649(19) 0.0195(7) Uani 1 1 d . . .
H1A H 1.2569 0.9372 0.4502 0.023 Uiso 1 1 calc R . .
H1B H 1.1661 0.8933 0.3716 0.023 Uiso 1 1 calc R . .
C2 C 1.1746(3) 0.7530(3) 0.4344(2) 0.0251(8) Uani 1 1 d . . .
H2A H 1.1669 0.7455 0.4883 0.030 Uiso 1 1 calc R . .
H2B H 1.1000 0.7009 0.4025 0.030 Uiso 1 1 calc R . .
C3 C 1.2962(4) 0.7057(4) 0.4101(3) 0.0376(10) Uani 1 1 d . . .
H3A H 1.3049 0.7152 0.3572 0.056 Uiso 1 1 calc R . .
H3B H 1.2930 0.6169 0.4136 0.056 Uiso 1 1 calc R . .
H3C H 1.3697 0.7541 0.4436 0.056 Uiso 1 1 calc R . .
C5 C 0.9006(3) 0.8287(3) 0.25231(19) 0.0206(7) Uani 1 1 d . . .
C6 C 0.8235(4) 0.8710(3) 0.1971(2) 0.0285(8) Uani 1 1 d . . .
H6 H 0.7794 0.9410 0.2115 0.034 Uiso 1 1 calc R . .
C7 C 0.8119(4) 0.8106(4) 0.1215(2) 0.0309(9) Uani 1 1 d . . .
H7 H 0.7604 0.8402 0.0842 0.037 Uiso 1 1 calc R . .
C8 C 0.8745(4) 0.7075(4) 0.0997(2) 0.0283(8) Uani 1 1 d . . .
C11 C 0.8637(4) 0.6448(4) 0.0176(2) 0.0404(10) Uani 1 1 d . . .
F7 F 0.7645(4) 0.6723(4) -0.02382(16) 0.0965(14) Uani 1 1 d . . .
F8 F 0.8527(3) 0.5193(2) 0.00875(15) 0.0621(8) Uani 1 1 d . . .
F9 F 0.9656(3) 0.6742(3) -0.01720(16) 0.0723(9) Uani 1 1 d . . .
C9 C 0.9516(4) 0.6648(4) 0.1541(2) 0.0351(9) Uani 1 1 d . . .
H9 H 0.9949 0.5944 0.1391 0.042 Uiso 1 1 calc R . .
C10 C 0.9653(4) 0.7248(4) 0.2301(2) 0.0322(9) Uani 1 1 d . . .
H10 H 1.0181 0.6957 0.2670 0.039 Uiso 1 1 calc R . .
C12 C 0.6642(3) 0.8309(3) 0.37863(18) 0.0168(6) Uani 1 1 d . . .
C13 C 0.6339(3) 0.6998(3) 0.35519(19) 0.0193(7) Uani 1 1 d . . .
C14 C 0.5479(3) 0.6571(3) 0.28915(19) 0.0224(7) Uani 1 1 d . . .
H14 H 0.5304 0.5693 0.2704 0.027 Uiso 1 1 calc R . .
C15 C 0.4864(3) 0.7369(3) 0.24930(19) 0.0221(7) Uani 1 1 d . . .
C16 C 0.5100(3) 0.8640(3) 0.2791(2) 0.0231(7) Uani 1 1 d . . .
H16 H 0.4648 0.9195 0.2552 0.028 Uiso 1 1 calc R . .
C17 C 0.5979(3) 0.9140(3) 0.34334(19) 0.0195(7) Uani 1 1 d . . .
C18 C 0.6847(3) 0.6064(3) 0.4018(2) 0.0221(7) Uani 1 1 d . . .
C19 C 0.8316(3) 0.6146(3) 0.4057(2) 0.0304(8) Uani 1 1 d . . .
H19A H 0.8704 0.6989 0.4313 0.046 Uiso 1 1 calc R . .
H19B H 0.8571 0.5971 0.3538 0.046 Uiso 1 1 calc R . .
H19C H 0.8608 0.5528 0.4345 0.046 Uiso 1 1 calc R . .
C20 C 0.6438(4) 0.6361(3) 0.4828(2) 0.0289(8) Uani 1 1 d . . .
H20A H 0.6730 0.5757 0.5126 0.043 Uiso 1 1 calc R . .
H20B H 0.5503 0.6304 0.4799 0.043 Uiso 1 1 calc R . .
H20C H 0.6819 0.7211 0.5075 0.043 Uiso 1 1 calc R . .
C21 C 0.6309(4) 0.4697(3) 0.3673(2) 0.0359(10) Uani 1 1 d . . .
H21A H 0.6617 0.4146 0.4005 0.054 Uiso 1 1 calc R . .
H21B H 0.6595 0.4468 0.3166 0.054 Uiso 1 1 calc R . .
H21C H 0.5372 0.4605 0.3629 0.054 Uiso 1 1 calc R . .
C22 C 0.3965(4) 0.6829(3) 0.1757(2) 0.0293(8) Uani 1 1 d . . .
C23 C 0.3029(4) 0.5712(4) 0.1878(2) 0.0391(10) Uani 1 1 d . . .
H23A H 0.2605 0.5960 0.2338 0.059 Uiso 1 1 calc R . .
H23B H 0.3501 0.5009 0.1940 0.059 Uiso 1 1 calc R . .
H23C H 0.2385 0.5457 0.1435 0.059 Uiso 1 1 calc R . .
C24 C 0.4773(4) 0.6385(5) 0.1110(2) 0.0505(12) Uani 1 1 d . . .
H24A H 0.4207 0.6032 0.0641 0.076 Uiso 1 1 calc R . .
H24B H 0.5270 0.5742 0.1253 0.076 Uiso 1 1 calc R . .
H24C H 0.5357 0.7098 0.1025 0.076 Uiso 1 1 calc R . .
C25 C 0.3165(5) 0.7790(4) 0.1511(3) 0.0554(14) Uani 1 1 d . . .
H25A H 0.3728 0.8470 0.1371 0.083 Uiso 1 1 calc R . .
H25B H 0.2698 0.8132 0.1934 0.083 Uiso 1 1 calc R . .
H25C H 0.2554 0.7386 0.1071 0.083 Uiso 1 1 calc R . .
C26 C 0.6213(3) 1.0562(3) 0.3728(2) 0.0199(7) Uani 1 1 d . A .
H26 H 0.6753 1.0715 0.4230 0.024 Uiso 1 1 calc R . .
C27 C 0.4957(3) 1.1107(3) 0.3868(2) 0.0276(8) Uani 1 1 d . . .
H27A H 0.5135 1.2022 0.4014 0.041 Uiso 1 1 calc R . .
H27B H 0.4573 1.0765 0.4280 0.041 Uiso 1 1 calc R . .
H27C H 0.4362 1.0880 0.3401 0.041 Uiso 1 1 calc R . .
C28 C 0.8315(3) 1.1489(3) 0.33248(18) 0.0180(7) Uani 1 1 d . A .
C29 C 0.9036(3) 1.2087(3) 0.2826(2) 0.0231(7) Uani 1 1 d . . .
C30 C 0.8354(3) 1.2312(3) 0.2168(2) 0.0267(8) Uani 1 1 d . A .
H30 H 0.8820 1.2685 0.1816 0.032 Uiso 1 1 calc R . .
C31 C 0.7024(4) 1.2017(3) 0.2000(2) 0.0261(8) Uani 1 1 d . . .
C32 C 0.6362(3) 1.1485(3) 0.2526(2) 0.0228(7) Uani 1 1 d . A .
H32 H 0.5456 1.1306 0.2435 0.027 Uiso 1 1 calc R . .
C33 C 0.6973(3) 1.1203(3) 0.31797(19) 0.0194(7) Uani 1 1 d . . .
C34 C 1.0479(3) 1.2545(4) 0.3011(2) 0.0306(9) Uani 1 1 d D . .
C36 C 1.0681(4) 1.3510(4) 0.3766(3) 0.0489(12) Uani 1 1 d D . .
H36A H 1.0339 1.3120 0.4173 0.073 Uiso 1 1 calc R . .
H36B H 1.0235 1.4229 0.3704 0.073 Uiso 1 1 calc R . .
H36C H 1.1598 1.3794 0.3901 0.073 Uiso 1 1 calc R . .
C35 C 1.1256(4) 1.1457(4) 0.3082(3) 0.0462(12) Uani 1 1 d D . .
H35A H 1.2171 1.1761 0.3123 0.069 Uiso 1 1 calc R . .
H35B H 1.1028 1.0793 0.2630 0.069 Uiso 1 1 calc R . .
H35C H 1.1062 1.1124 0.3540 0.069 Uiso 1 1 calc R . .
C37 C 1.1002(4) 1.3216(5) 0.2394(3) 0.0567(15) Uani 1 1 d D . .
H37A H 1.1919 1.3495 0.2528 0.085 Uiso 1 1 calc R . .
H37B H 1.0553 1.3945 0.2360 0.085 Uiso 1 1 calc R . .
H37C H 1.0865 1.2638 0.1901 0.085 Uiso 1 1 calc R . .
C38 C 0.6366(15) 1.2290(13) 0.1251(11) 0.0356(10) Uani 0.51(2) 1 d PDU A 1
C39 C 0.4899(12) 1.200(2) 0.1194(11) 0.072(5) Uani 0.51(2) 1 d PDU A 1
H39A H 0.4517 1.2341 0.0768 0.108 Uiso 0.51(2) 1 calc PR A 1
H39B H 0.4597 1.2395 0.1671 0.108 Uiso 0.51(2) 1 calc PR A 1
H39C H 0.4649 1.1095 0.1107 0.108 Uiso 0.51(2) 1 calc PR A 1
C40 C 0.6808(18) 1.1444(17) 0.0575(7) 0.065(5) Uani 0.51(2) 1 d PDU A 1
H40A H 0.6493 1.1686 0.0098 0.098 Uiso 0.51(2) 1 calc PR A 1
H40B H 0.6469 1.0569 0.0569 0.098 Uiso 0.51(2) 1 calc PR A 1
H40C H 0.7745 1.1534 0.0623 0.098 Uiso 0.51(2) 1 calc PR A 1
C41 C 0.674(2) 1.3685(12) 0.1232(10) 0.073(5) Uani 0.51(2) 1 d PDU A 1
H41A H 0.7544 1.3787 0.0997 0.110 Uiso 0.51(2) 1 calc PR A 1
H41B H 0.6864 1.4171 0.1754 0.110 Uiso 0.51(2) 1 calc PR A 1
H41C H 0.6066 1.3985 0.0933 0.110 Uiso 0.51(2) 1 calc PR A 1
C38X C 0.6321(16) 1.2245(14) 0.1270(12) 0.0356(10) Uani 0.49(2) 1 d PDU A 2
C39X C 0.5047(15) 1.274(2) 0.1432(8) 0.065(5) Uani 0.49(2) 1 d PDU A 2
H39D H 0.4464 1.2092 0.1584 0.098 Uiso 0.49(2) 1 calc PR A 2
H39E H 0.4659 1.2979 0.0970 0.098 Uiso 0.49(2) 1 calc PR A 2
H39F H 0.5209 1.3482 0.1845 0.098 Uiso 0.49(2) 1 calc PR A 2
C40X C 0.603(2) 1.0995(12) 0.0709(8) 0.064(5) Uani 0.49(2) 1 d PDU A 2
H40D H 0.6815 1.0606 0.0659 0.097 Uiso 0.49(2) 1 calc PR A 2
H40E H 0.5693 1.1141 0.0209 0.097 Uiso 0.49(2) 1 calc PR A 2
H40F H 0.5391 1.0437 0.0899 0.097 Uiso 0.49(2) 1 calc PR A 2
C41X C 0.7101(16) 1.324(2) 0.0925(11) 0.079(6) Uani 0.49(2) 1 d PDU A 2
H41D H 0.7639 1.3834 0.1334 0.118 Uiso 0.49(2) 1 calc PR A 2
H41E H 0.6517 1.3688 0.0654 0.118 Uiso 0.49(2) 1 calc PR A 2
H41F H 0.7644 1.2829 0.0567 0.118 Uiso 0.49(2) 1 calc PR A 2
N200 N 0.0000 0.0000 0.0000 0.087(2) Uani 1 2 d SU . .
C201 C -0.0901(9) 0.0009(9) -0.0535(6) 0.062(3) Uani 0.50 1 d PDU B -1
C202 C -0.2120(7) -0.0717(6) -0.0885(4) 0.0291(16) Uani 0.50 1 d PDU B -1
H20D H -0.2219 -0.1524 -0.0715 0.044 Uiso 0.50 1 calc PR B -1
H20E H -0.2134 -0.0862 -0.1442 0.044 Uiso 0.50 1 calc PR B -1
H20F H -0.2824 -0.0251 -0.0731 0.044 Uiso 0.50 1 calc PR B -1

loop_
_atom_site_aniso_label
_atom_site_aniso_U_11
_atom_site_aniso_U_22
_atom_site_aniso_U_33
_atom_site_aniso_U_23
_atom_site_aniso_U_13
_atom_site_aniso_U_12
V1 0.0162(3) 0.0148(3) 0.0155(3) 0.0037(2) -0.0024(2) -0.00034(19)
N1 0.0143(13) 0.0236(14) 0.0169(15) 0.0038(11) -0.0028(11) 0.0033(11)
O1 0.0155(11) 0.0192(11) 0.0162(12) 0.0026(9) -0.0015(9) 0.0026(9)
O3 0.0202(12) 0.0168(11) 0.0166(12) 0.0061(9) -0.0037(9) -0.0011(9)
O2 0.0193(12) 0.0168(11) 0.0183(12) 0.0035(9) -0.0024(9) -0.0002(9)
C1 0.0159(16) 0.0248(16) 0.0178(17) 0.0028(13) 0.0015(13) 0.0049(13)
C2 0.0261(19) 0.0231(17) 0.027(2) 0.0045(14) 0.0068(15) 0.0047(14)
C3 0.033(2) 0.031(2) 0.050(3) 0.0045(18) 0.0103(19) 0.0125(17)
C5 0.0191(17) 0.0245(17) 0.0165(17) 0.0026(13) -0.0014(13) 0.0000(13)
C6 0.036(2) 0.0285(19) 0.022(2) 0.0035(15) 0.0000(16) 0.0105(16)
C7 0.036(2) 0.036(2) 0.021(2) 0.0035(15) -0.0017(16) 0.0109(17)
C8 0.029(2) 0.036(2) 0.0182(19) 0.0005(15) 0.0007(15) 0.0030(16)
C11 0.054(3) 0.040(2) 0.024(2) -0.0033(17) -0.002(2) 0.013(2)
F7 0.124(3) 0.122(3) 0.0340(17) -0.0332(17) -0.0355(18) 0.081(3)
F8 0.105(2) 0.0390(15) 0.0331(15) -0.0088(11) 0.0004(15) -0.0007(15)
F9 0.100(3) 0.072(2) 0.0393(17) -0.0051(14) 0.0338(17) -0.0051(17)
C9 0.038(2) 0.039(2) 0.028(2) -0.0021(17) 0.0016(17) 0.0168(18)
C10 0.033(2) 0.038(2) 0.025(2) 0.0012(16) -0.0043(16) 0.0131(17)
C12 0.0160(16) 0.0188(15) 0.0137(16) 0.0024(12) -0.0012(12) -0.0031(12)
C13 0.0192(17) 0.0165(15) 0.0218(18) 0.0044(13) 0.0012(13) -0.0003(12)
C14 0.0221(18) 0.0187(16) 0.0229(19) 0.0023(13) -0.0036(14) -0.0046(13)
C15 0.0232(18) 0.0213(16) 0.0205(18) 0.0060(13) -0.0026(14) -0.0026(13)
C16 0.0232(18) 0.0209(16) 0.0246(19) 0.0068(14) -0.0037(14) 0.0005(13)
C17 0.0209(17) 0.0171(15) 0.0191(18) 0.0026(12) 0.0006(13) -0.0011(13)
C18 0.0253(18) 0.0170(15) 0.0233(19) 0.0058(13) -0.0028(14) 0.0007(13)
C19 0.026(2) 0.0269(18) 0.041(2) 0.0111(16) 0.0033(17) 0.0076(15)
C20 0.029(2) 0.0277(18) 0.031(2) 0.0134(16) -0.0006(16) -0.0005(15)
C21 0.050(3) 0.0183(17) 0.037(2) 0.0091(16) -0.0089(19) -0.0012(16)
C22 0.032(2) 0.0277(18) 0.024(2) 0.0049(15) -0.0109(16) -0.0067(15)
C23 0.041(2) 0.037(2) 0.031(2) 0.0081(17) -0.0159(18) -0.0161(18)
C24 0.050(3) 0.070(3) 0.025(2) 0.004(2) -0.003(2) -0.008(2)
C25 0.062(3) 0.037(2) 0.056(3) 0.007(2) -0.040(3) -0.003(2)
C26 0.0191(17) 0.0172(15) 0.0223(18) 0.0031(13) -0.0011(13) 0.0011(12)
C27 0.0226(19) 0.0273(18) 0.034(2) 0.0077(15) 0.0039(15) 0.0040(14)
C28 0.0211(17) 0.0160(15) 0.0169(17) 0.0055(12) -0.0033(13) 0.0024(12)
C29 0.0255(19) 0.0197(16) 0.0254(19) 0.0100(14) 0.0004(15) 0.0014(13)
C30 0.030(2) 0.0276(18) 0.024(2) 0.0130(15) 0.0010(15) 0.0005(15)
C31 0.033(2) 0.0238(17) 0.0214(19) 0.0071(14) -0.0058(15) 0.0050(15)
C32 0.0228(18) 0.0189(16) 0.0257(19) 0.0052(13) -0.0058(14) 0.0032(13)
C33 0.0248(18) 0.0130(14) 0.0190(17) 0.0017(12) -0.0019(13) 0.0016(12)
C34 0.0243(19) 0.034(2) 0.037(2) 0.0206(17) 0.0016(16) -0.0019(15)
C36 0.032(2) 0.042(2) 0.066(3) 0.013(2) -0.016(2) -0.0148(19)
C35 0.025(2) 0.050(3) 0.072(3) 0.030(2) 0.011(2) 0.0071(19)
C37 0.032(2) 0.079(4) 0.067(4) 0.050(3) 0.001(2) -0.014(2)
C38 0.044(2) 0.041(2) 0.022(2) 0.0134(17) -0.0102(18) 0.0047(19)
C39 0.049(5) 0.126(13) 0.053(10) 0.051(10) -0.009(6) 0.020(7)
C40 0.074(9) 0.085(9) 0.033(6) -0.001(6) -0.015(6) 0.031(8)
C41 0.130(13) 0.048(6) 0.043(9) 0.031(5) -0.029(8) 0.004(7)
C38X 0.044(2) 0.041(2) 0.022(2) 0.0134(17) -0.0102(18) 0.0047(19)
C39X 0.068(7) 0.103(12) 0.035(7) 0.026(7) -0.014(6) 0.047(8)
C40X 0.098(13) 0.056(6) 0.029(6) -0.002(5) -0.034(7) 0.013(6)
C41X 0.078(9) 0.106(13) 0.051(11) 0.061(9) -0.034(7) -0.037(9)
N200 0.096(4) 0.049(3) 0.137(5) 0.057(3) 0.055(4) 0.005(3)
C201 0.071(5) 0.033(4) 0.071(5) -0.020(3) 0.040(4) -0.011(3)
C202 0.039(3) 0.029(3) 0.031(3) 0.013(3) 0.026(3) 0.026(3)

loop_
_atom_type_symbol
_atom_type_description
_atom_type_scat_dispersion_real
_atom_type_scat_dispersion_imag
_atom_type_scat_source
C C 0.0033 0.0016 'International Tables Vol C Tables 4.2.6.8 and 6.1.1.4'
H H 0.0000 0.0000 'International Tables Vol C Tables 4.2.6.8 and 6.1.1.4'
F F 0.0171 0.0103 'International Tables Vol C Tables 4.2.6.8 and 6.1.1.4'
N N 0.0061 0.0033 'International Tables Vol C Tables 4.2.6.8 and 6.1.1.4'
O O 0.0106 0.0060 'International Tables Vol C Tables 4.2.6.8 and 6.1.1.4'
V V 0.3005 0.5294 'International Tables Vol C Tables 4.2.6.8 and 6.1.1.4'

loop_
_geom_angle_atom_site_label_1
_geom_angle_atom_site_label_2
_geom_angle_atom_site_label_3
_geom_angle
_geom_angle_site_symmetry_1
_geom_angle_site_symmetry_3
_geom_angle_publ_flag
N1 V1 O3 98.90(12) . . ?
N1 V1 O2 97.48(12) . . ?
O3 V1 O2 111.19(10) . . ?
N1 V1 O1 101.17(11) . . ?
O3 V1 O1 117.14(10) . . ?
O2 V1 O1 124.05(10) . . ?
N1 V1 O1 173.31(11) . 2_776 ?
O3 V1 O1 85.84(9) . 2_776 ?
O2 V1 O1 85.09(9) . 2_776 ?
O1 V1 O1 72.37(10) . 2_776 ?
C5 N1 V1 174.0(2) . . ?
C1 O1 V1 129.58(19) . . ?
C1 O1 V1 122.72(18) . 2_776 ?
V1 O1 V1 107.63(10) . 2_776 ?
C28 O3 V1 127.87(19) . . ?
C12 O2 V1 120.71(19) . . ?
O1 C1 C2 113.0(3) . . ?
O1 C1 H1A 109.0 . . ?
C2 C1 H1A 109.0 . . ?
O1 C1 H1B 109.0 . . ?
C2 C1 H1B 109.0 . . ?
H1A C1 H1B 107.8 . . ?
C3 C2 C1 110.8(3) . . ?
C3 C2 H2A 109.5 . . ?
C1 C2 H2A 109.5 . . ?
C3 C2 H2B 109.5 . . ?
C1 C2 H2B 109.5 . . ?
H2A C2 H2B 108.1 . . ?
C2 C3 H3A 109.5 . . ?
C2 C3 H3B 109.5 . . ?
H3A C3 H3B 109.5 . . ?
C2 C3 H3C 109.5 . . ?
H3A C3 H3C 109.5 . . ?
H3B C3 H3C 109.5 . . ?
N1 C5 C6 120.0(3) . . ?
N1 C5 C10 120.6(3) . . ?
C6 C5 C10 119.4(3) . . ?
C7 C6 C5 119.9(3) . . ?
C7 C6 H6 120.0 . . ?
C5 C6 H6 120.0 . . ?
C6 C7 C8 120.8(3) . . ?
C6 C7 H7 119.6 . . ?
C8 C7 H7 119.6 . . ?
C7 C8 C9 119.8(3) . . ?
C7 C8 C11 120.3(3) . . ?
C9 C8 C11 119.9(3) . . ?
F9 C11 F7 106.0(4) . . ?
F9 C11 F8 104.0(3) . . ?
F7 C11 F8 107.2(4) . . ?
F9 C11 C8 113.6(4) . . ?
F7 C11 C8 113.0(3) . . ?
F8 C11 C8 112.5(4) . . ?
C10 C9 C8 120.3(3) . . ?
C10 C9 H9 119.8 . . ?
C8 C9 H9 119.8 . . ?
C9 C10 C5 119.8(3) . . ?
C9 C10 H10 120.1 . . ?
C5 C10 H10 120.1 . . ?
O2 C12 C17 117.4(3) . . ?
O2 C12 C13 121.5(3) . . ?
C17 C12 C13 121.1(3) . . ?
C14 C13 C12 116.8(3) . . ?
C14 C13 C18 120.7(3) . . ?
C12 C13 C18 122.5(3) . . ?
C15 C14 C13 123.6(3) . . ?
C15 C14 H14 118.2 . . ?
C13 C14 H14 118.2 . . ?
C16 C15 C14 117.1(3) . . ?
C16 C15 C22 122.4(3) . . ?
C14 C15 C22 120.4(3) . . ?
C15 C16 C17 122.5(3) . . ?
C15 C16 H16 118.8 . . ?
C17 C16 H16 118.8 . . ?
C16 C17 C12 118.4(3) . . ?
C16 C17 C26 119.9(3) . . ?
C12 C17 C26 121.7(3) . . ?
C21 C18 C20 107.7(3) . . ?
C21 C18 C19 106.7(3) . . ?
C20 C18 C19 110.0(3) . . ?
C21 C18 C13 112.5(3) . . ?
C20 C18 C13 108.5(3) . . ?
C19 C18 C13 111.4(3) . . ?
C18 C19 H19A 109.5 . . ?
C18 C19 H19B 109.5 . . ?
H19A C19 H19B 109.5 . . ?
C18 C19 H19C 109.5 . . ?
H19A C19 H19C 109.5 . . ?
H19B C19 H19C 109.5 . . ?
C18 C20 H20A 109.5 . . ?
C18 C20 H20B 109.5 . . ?
H20A C20 H20B 109.5 . . ?
C18 C20 H20C 109.5 . . ?
H20A C20 H20C 109.5 . . ?
H20B C20 H20C 109.5 . . ?
C18 C21 H21A 109.5 . . ?
C18 C21 H21B 109.5 . . ?
H21A C21 H21B 109.5 . . ?
C18 C21 H21C 109.5 . . ?
H21A C21 H21C 109.5 . . ?
H21B C21 H21C 109.5 . . ?
C25 C22 C24 108.6(4) . . ?
C25 C22 C23 107.3(3) . . ?
C24 C22 C23 109.3(3) . . ?
C25 C22 C15 112.3(3) . . ?
C24 C22 C15 108.9(3) . . ?
C23 C22 C15 110.4(3) . . ?
C22 C23 H23A 109.5 . . ?
C22 C23 H23B 109.5 . . ?
H23A C23 H23B 109.5 . . ?
C22 C23 H23C 109.5 . . ?
H23A C23 H23C 109.5 . . ?
H23B C23 H23C 109.5 . . ?
C22 C24 H24A 109.5 . . ?
C22 C24 H24B 109.5 . . ?
H24A C24 H24B 109.5 . . ?
C22 C24 H24C 109.5 . . ?
H24A C24 H24C 109.5 . . ?
H24B C24 H24C 109.5 . . ?
C22 C25 H25A 109.5 . . ?
C22 C25 H25B 109.5 . . ?
H25A C25 H25B 109.5 . . ?
C22 C25 H25C 109.5 . . ?
H25A C25 H25C 109.5 . . ?
H25B C25 H25C 109.5 . . ?
C33 C26 C17 109.8(3) . . ?
C33 C26 C27 112.5(3) . . ?
C17 C26 C27 111.8(3) . . ?
C33 C26 H26 107.5 . . ?
C17 C26 H26 107.5 . . ?
C27 C26 H26 107.5 . . ?
C26 C27 H27A 109.5 . . ?
C26 C27 H27B 109.5 . . ?
H27A C27 H27B 109.5 . . ?
C26 C27 H27C 109.5 . . ?
H27A C27 H27C 109.5 . . ?
H27B C27 H27C 109.5 . . ?
O3 C28 C33 117.9(3) . . ?
O3 C28 C29 121.0(3) . . ?
C33 C28 C29 121.0(3) . . ?
C30 C29 C28 116.6(3) . . ?
C30 C29 C34 120.9(3) . . ?
C28 C29 C34 122.4(3) . . ?
C31 C30 C29 123.7(3) . . ?
C31 C30 H30 118.1 . . ?
C29 C30 H30 118.1 . . ?
C32 C31 C30 117.1(3) . . ?
C32 C31 C38X 120.6(6) . . ?
C30 C31 C38X 122.2(6) . . ?
C32 C31 C38 123.3(6) . . ?
C30 C31 C38 119.6(6) . . ?
C31 C32 C33 122.5(3) . . ?
C31 C32 H32 118.7 . . ?
C33 C32 H32 118.7 . . ?
C32 C33 C28 119.0(3) . . ?
C32 C33 C26 120.9(3) . . ?
C28 C33 C26 120.2(3) . . ?
C37 C34 C35 108.1(4) . . ?
C37 C34 C29 111.5(3) . . ?
C35 C34 C29 111.8(3) . . ?
C37 C34 C36 107.1(4) . . ?
C35 C34 C36 110.0(3) . . ?
C29 C34 C36 108.3(3) . . ?
C34 C36 H36A 109.5 . . ?
C34 C36 H36B 109.5 . . ?
H36A C36 H36B 109.5 . . ?
C34 C36 H36C 109.5 . . ?
H36A C36 H36C 109.5 . . ?
H36B C36 H36C 109.5 . . ?
C34 C35 H35A 109.5 . . ?
C34 C35 H35B 109.5 . . ?
H35A C35 H35B 109.5 . . ?
C34 C35 H35C 109.5 . . ?
H35A C35 H35C 109.5 . . ?
H35B C35 H35C 109.5 . . ?
C34 C37 H37A 109.5 . . ?
C34 C37 H37B 109.5 . . ?
H37A C37 H37B 109.5 . . ?
C34 C37 H37C 109.5 . . ?
H37A C37 H37C 109.5 . . ?
H37B C37 H37C 109.5 . . ?
C40 C38 C41 111.4(12) . . ?
C40 C38 C39 107.2(12) . . ?
C41 C38 C39 109.4(13) . . ?
C40 C38 C31 108.6(11) . . ?
C41 C38 C31 108.0(12) . . ?
C39 C38 C31 112.3(12) . . ?
C31 C38X C40X 108.2(12) . . ?
C31 C38X C41X 111.6(12) . . ?
C40X C38X C41X 111.4(14) . . ?
C31 C38X C39X 110.7(12) . . ?
C40X C38X C39X 108.6(13) . . ?
C41X C38X C39X 106.3(13) . . ?
C38X C39X H39D 109.5 . . ?
C38X C39X H39E 109.5 . . ?
H39D C39X H39E 109.5 . . ?
C38X C39X H39F 109.5 . . ?
H39D C39X H39F 109.5 . . ?
H39E C39X H39F 109.5 . . ?
C38X C40X H40D 109.5 . . ?
C38X C40X H40E 109.5 . . ?
H40D C40X H40E 109.5 . . ?
C38X C40X H40F 109.5 . . ?
H40D C40X H40F 109.5 . . ?
H40E C40X H40F 109.5 . . ?
C38X C41X H41D 109.5 . . ?
C38X C41X H41E 109.5 . . ?
H41D C41X H41E 109.5 . . ?
C38X C41X H41F 109.5 . . ?
H41D C41X H41F 109.5 . . ?
H41E C41X H41F 109.5 . . ?
C201 N200 C201 180.0(14) 2 . ?
N200 C201 C202 139.9(9) . . ?

loop_
_geom_bond_atom_site_label_1
_geom_bond_atom_site_label_2
_geom_bond_distance
_geom_bond_site_symmetry_2
_geom_bond_publ_flag
V1 N1 1.677(3) . ?
V1 O3 1.824(2) . ?
V1 O2 1.844(2) . ?
V1 O1 1.868(2) . ?
V1 O1 2.193(2) 2_776 ?
N1 C5 1.383(4) . ?
O1 C1 1.441(4) . ?
O1 V1 2.193(2) 2_776 ?
O3 C28 1.374(4) . ?
O2 C12 1.381(4) . ?
C1 C2 1.514(4) . ?
C1 H1A 0.9900 . ?
C1 H1B 0.9900 . ?
C2 C3 1.510(5) . ?
C2 H2A 0.9900 . ?
C2 H2B 0.9900 . ?
C3 H3A 0.9800 . ?
C3 H3B 0.9800 . ?
C3 H3C 0.9800 . ?
C5 C6 1.403(5) . ?
C5 C10 1.406(5) . ?
C6 C7 1.384(5) . ?
C6 H6 0.9500 . ?
C7 C8 1.385(5) . ?
C7 H7 0.9500 . ?
C8 C9 1.395(5) . ?
C8 C11 1.496(5) . ?
C11 F9 1.325(5) . ?
C11 F7 1.327(5) . ?
C11 F8 1.342(5) . ?
C9 C10 1.389(5) . ?
C9 H9 0.9500 . ?
C10 H10 0.9500 . ?
C12 C17 1.411(4) . ?
C12 C13 1.411(4) . ?
C13 C14 1.403(5) . ?
C13 C18 1.542(4) . ?
C14 C15 1.401(5) . ?
C14 H14 0.9500 . ?
C15 C16 1.383(5) . ?
C15 C22 1.540(5) . ?
C16 C17 1.403(5) . ?
C16 H16 0.9500 . ?
C17 C26 1.534(4) . ?
C18 C21 1.535(5) . ?
C18 C20 1.537(5) . ?
C18 C19 1.542(5) . ?
C19 H19A 0.9800 . ?
C19 H19B 0.9800 . ?
C19 H19C 0.9800 . ?
C20 H20A 0.9800 . ?
C20 H20B 0.9800 . ?
C20 H20C 0.9800 . ?
C21 H21A 0.9800 . ?
C21 H21B 0.9800 . ?
C21 H21C 0.9800 . ?
C22 C25 1.522(6) . ?
C22 C24 1.539(6) . ?
C22 C23 1.539(5) . ?
C23 H23A 0.9800 . ?
C23 H23B 0.9800 . ?
C23 H23C 0.9800 . ?
C24 H24A 0.9800 . ?
C24 H24B 0.9800 . ?
C24 H24C 0.9800 . ?
C25 H25A 0.9800 . ?
C25 H25B 0.9800 . ?
C25 H25C 0.9800 . ?
C26 C33 1.532(5) . ?
C26 C27 1.538(5) . ?
C26 H26 1.0000 . ?
C27 H27A 0.9800 . ?
C27 H27B 0.9800 . ?
C27 H27C 0.9800 . ?
C28 C33 1.410(5) . ?
C28 C29 1.418(5) . ?
C29 C30 1.403(5) . ?
C29 C34 1.541(5) . ?
C30 C31 1.402(5) . ?
C30 H30 0.9500 . ?
C31 C32 1.387(5) . ?
C31 C38X 1.52(2) . ?
C31 C38 1.55(2) . ?
C32 C33 1.388(5) . ?
C32 H32 0.9500 . ?
C34 C37 1.536(5) . ?
C34 C35 1.537(5) . ?
C34 C36 1.542(6) . ?
C36 H36A 0.9800 . ?
C36 H36B 0.9800 . ?
C36 H36C 0.9800 . ?
C35 H35A 0.9800 . ?
C35 H35B 0.9800 . ?
C35 H35C 0.9800 . ?
C37 H37A 0.9800 . ?
C37 H37B 0.9800 . ?
C37 H37C 0.9800 . ?
C38 C40 1.528(13) . ?
C38 C41 1.538(12) . ?
C38 C39 1.538(13) . ?
C39 H39A 0.9800 . ?
C39 H39B 0.9800 . ?
C39 H39C 0.9800 . ?
C40 H40A 0.9800 . ?
C40 H40B 0.9800 . ?
C40 H40C 0.9800 . ?
C41 H41A 0.9800 . ?
C41 H41B 0.9800 . ?
C41 H41C 0.9800 . ?
C38X C40X 1.528(13) . ?
C38X C41X 1.537(13) . ?
C38X C39X 1.541(13) . ?
C39X H39D 0.9800 . ?
C39X H39E 0.9800 . ?
C39X H39F 0.9800 . ?
C40X H40D 0.9800 . ?
C40X H40E 0.9800 . ?
C40X H40F 0.9800 . ?
C41X H41D 0.9800 . ?
C41X H41E 0.9800 . ?
C41X H41F 0.9800 . ?
N200 C201 1.296(12) 2 ?
N200 C201 1.296(12) . ?
C201 C202 1.462(8) . ?
C202 H20D 0.9800 . ?
C202 H20E 0.9800 . ?
C202 H20F 0.9800 . ?

loop_
_geom_torsion_atom_site_label_1
_geom_torsion_atom_site_label_2
_geom_torsion_atom_site_label_3
_geom_torsion_atom_site_label_4
_geom_torsion
_geom_torsion_site_symmetry_1
_geom_torsion_site_symmetry_2
_geom_torsion_site_symmetry_3
_geom_torsion_site_symmetry_4
_geom_torsion_publ_flag
N1 V1 O1 C1 5.0(3) . . . . ?
O3 V1 O1 C1 -101.2(2) . . . . ?
O2 V1 O1 C1 112.1(2) . . . . ?
O1 V1 O1 C1 -176.8(3) 2_776 . . . ?
N1 V1 O1 V1 -178.22(12) . . . 2_776 ?
O3 V1 O1 V1 75.62(13) . . . 2_776 ?
O2 V1 O1 V1 -71.15(13) . . . 2_776 ?
O1 V1 O1 V1 0.0 2_776 . . 2_776 ?
N1 V1 O3 C28 27.6(3) . . . . ?
O2 V1 O3 C28 -74.1(3) . . . . ?
O1 V1 O3 C28 135.1(2) . . . . ?
O1 V1 O3 C28 -157.2(3) 2_776 . . . ?
N1 V1 O2 C12 -27.2(2) . . . . ?
O3 V1 O2 C12 75.4(2) . . . . ?
O1 V1 O2 C12 -136.2(2) . . . . ?
O1 V1 O2 C12 159.0(2) 2_776 . . . ?
V1 O1 C1 C2 -96.5(3) . . . . ?
V1 O1 C1 C2 87.2(3) 2_776 . . . ?
O1 C1 C2 C3 -169.5(3) . . . . ?
N1 C5 C6 C7 -179.8(3) . . . . ?
C10 C5 C6 C7 -0.1(5) . . . . ?
C5 C6 C7 C8 0.7(6) . . . . ?
C6 C7 C8 C9 -0.9(6) . . . . ?
C6 C7 C8 C11 -178.6(4) . . . . ?
C7 C8 C11 F9 102.1(5) . . . . ?
C9 C8 C11 F9 -75.6(5) . . . . ?
C7 C8 C11 F7 -18.6(6) . . . . ?
C9 C8 C11 F7 163.7(4) . . . . ?
C7 C8 C11 F8 -140.1(4) . . . . ?
C9 C8 C11 F8 42.2(5) . . . . ?
C7 C8 C9 C10 0.3(6) . . . . ?
C11 C8 C9 C10 178.0(4) . . . . ?
C8 C9 C10 C5 0.3(6) . . . . ?
N1 C5 C10 C9 179.3(3) . . . . ?
C6 C5 C10 C9 -0.4(6) . . . . ?
V1 O2 C12 C17 -70.8(3) . . . . ?
V1 O2 C12 C13 109.8(3) . . . . ?
O2 C12 C13 C14 -172.3(3) . . . . ?
C17 C12 C13 C14 8.4(5) . . . . ?
O2 C12 C13 C18 11.6(5) . . . . ?
C17 C12 C13 C18 -167.7(3) . . . . ?
C12 C13 C14 C15 -4.0(5) . . . . ?
C18 C13 C14 C15 172.1(3) . . . . ?
C13 C14 C15 C16 -2.2(5) . . . . ?
C13 C14 C15 C22 178.1(3) . . . . ?
C14 C15 C16 C17 4.4(5) . . . . ?
C22 C15 C16 C17 -175.9(3) . . . . ?
C15 C16 C17 C12 -0.2(5) . . . . ?
C15 C16 C17 C26 179.0(3) . . . . ?
O2 C12 C17 C16 174.1(3) . . . . ?
C13 C12 C17 C16 -6.5(5) . . . . ?
O2 C12 C17 C26 -5.0(5) . . . . ?
C13 C12 C17 C26 174.4(3) . . . . ?
C14 C13 C18 C21 0.1(5) . . . . ?
C12 C13 C18 C21 176.1(3) . . . . ?
C14 C13 C18 C20 -119.0(3) . . . . ?
C12 C13 C18 C20 56.9(4) . . . . ?
C14 C13 C18 C19 119.8(4) . . . . ?
C12 C13 C18 C19 -64.3(4) . . . . ?
C16 C15 C22 C25 -12.7(5) . . . . ?
C14 C15 C22 C25 167.0(4) . . . . ?
C16 C15 C22 C24 107.6(4) . . . . ?
C14 C15 C22 C24 -72.7(4) . . . . ?
C16 C15 C22 C23 -132.4(4) . . . . ?
C14 C15 C22 C23 47.4(5) . . . . ?
C16 C17 C26 C33 -72.3(4) . . . . ?
C12 C17 C26 C33 106.8(4) . . . . ?
C16 C17 C26 C27 53.2(4) . . . . ?
C12 C17 C26 C27 -127.6(3) . . . . ?
V1 O3 C28 C33 71.0(4) . . . . ?
V1 O3 C28 C29 -110.9(3) . . . . ?
O3 C28 C29 C30 178.5(3) . . . . ?
C33 C28 C29 C30 -3.3(5) . . . . ?
O3 C28 C29 C34 -5.0(5) . . . . ?
C33 C28 C29 C34 173.1(3) . . . . ?
C28 C29 C30 C31 2.2(5) . . . . ?
C34 C29 C30 C31 -174.3(3) . . . . ?
C29 C30 C31 C32 0.6(5) . . . . ?
C29 C30 C31 C38X -178.4(7) . . . . ?
C29 C30 C31 C38 -179.3(6) . . . . ?
C30 C31 C32 C33 -2.4(5) . . . . ?
C38X C31 C32 C33 176.7(7) . . . . ?
C38 C31 C32 C33 177.5(6) . . . . ?
C31 C32 C33 C28 1.3(5) . . . . ?
C31 C32 C33 C26 -177.3(3) . . . . ?
O3 C28 C33 C32 179.9(3) . . . . ?
C29 C28 C33 C32 1.8(5) . . . . ?
O3 C28 C33 C26 -1.5(4) . . . . ?
C29 C28 C33 C26 -179.7(3) . . . . ?
C17 C26 C33 C32 82.8(4) . . . . ?
C27 C26 C33 C32 -42.4(4) . . . . ?
C17 C26 C33 C28 -95.7(3) . . . . ?
C27 C26 C33 C28 139.1(3) . . . . ?
C30 C29 C34 C37 -0.8(5) . . . . ?
C28 C29 C34 C37 -177.1(4) . . . . ?
C30 C29 C34 C35 -121.9(4) . . . . ?
C28 C29 C34 C35 61.8(5) . . . . ?
C30 C29 C34 C36 116.7(4) . . . . ?
C28 C29 C34 C36 -59.6(4) . . . . ?
C32 C31 C38 C40 -113.8(12) . . . . ?
C30 C31 C38 C40 66.2(13) . . . . ?
C38X C31 C38 C40 -99(21) . . . . ?
C32 C31 C38 C41 125.3(11) . . . . ?
C30 C31 C38 C41 -54.8(13) . . . . ?
C38X C31 C38 C41 140(21) . . . . ?
C32 C31 C38 C39 4.6(14) . . . . ?
C30 C31 C38 C39 -175.4(11) . . . . ?
C38X C31 C38 C39 20(20) . . . . ?
C32 C31 C38X C40X -77.9(13) . . . . ?
C30 C31 C38X C40X 101.2(12) . . . . ?
C38 C31 C38X C40X 117(21) . . . . ?
C32 C31 C38X C41X 159.2(12) . . . . ?
C30 C31 C38X C41X -21.7(15) . . . . ?
C38 C31 C38X C41X -6(20) . . . . ?
C32 C31 C38X C39X 41.0(15) . . . . ?
C30 C31 C38X C39X -140.0(12) . . . . ?
C38 C31 C38X C39X -124(21) . . . . ?
